data_4312982
loop_
_publ_author_name
'Anastassiya V. Makarycheva-Mikhailova'
'Nadezhda A. Bokach'
'Vadim Yu. Kukushkin'
'Paul F. Kelly'
'Liam M. Gilby'
'Maxim L. Kuznetsov'
'Kathryn E. Holmes'
'Matti Haukka'
'Jonathan Parr'
'Julia M. Stonehouse'
'Mark R. J. Elsegood'
'Armando J. L. Pombeiro'

_publ_section_title
;
 Platinum(IV)-Mediated Nitrile-Sulfimide Coupling: A Route to
 Heterodiazadienes
;
_journal_name_full 'Inorganic Chemistry'
_journal_page_first 301
_journal_page_last 311
_journal_paper_doi 10.1021/ic025960w
_journal_volume 42
_journal_year 2003
_chemical_formula_sum 'C6 H16 Cl4 N4 Pt'
_chemical_formula_weight 481.12
_chemical_name_common PtCl4(NHC(Et)NH2)2
_chemical_name_systematic
; 
 ? 
;
_space_group_IT_number 14
_symmetry_cell_setting monoclinic
_symmetry_space_group_name_Hall '-P 2ybc'
_symmetry_space_group_name_H-M 'P 1 21/c 1'
_atom_sites_solution_hydrogens mixed
_atom_sites_solution_primary heavy
_atom_sites_solution_secondary difmap
_audit_creation_method SHELXL-97
_cell_angle_alpha 90.00
_cell_angle_beta 94.656(2)
_cell_angle_gamma 90.00
_cell_formula_units_Z 2
_cell_length_a 6.2593(2)
_cell_length_b 11.8609(4)
_cell_length_c 9.2909(3)
_cell_measurement_temperature 150(2)
_cell_volume 687.49(4)
_computing_cell_refinement 'Denzo/Scalepack (Otwinowski & Minor, 1997)'
_computing_data_collection 'Collect (Nonius BV, 1997-2000)'
_computing_data_reduction 'Denzo/Scalepack (Otwinowski & Minor, 1997)'
_computing_molecular_graphics 'ORTEP-3 for Windows (Farrugia, 1997-2001)'
_computing_publication_material 'SHELXL-97 (Sheldrick, 1997)'
_computing_structure_refinement 'SHELXL-97 (Sheldrick, 1997)'
_computing_structure_solution 'SHELXS-97 (Sheldrick, 1990)'
_diffrn_ambient_temperature 150(2)
_diffrn_detector_area_resol_mean 9
_diffrn_measured_fraction_theta_full 0.997
_diffrn_measured_fraction_theta_max 0.997
_diffrn_measurement_device '95mm CCD camera on \k-goniostat'
_diffrn_measurement_device_type KappaCCD
_diffrn_measurement_method CCD
_diffrn_radiation_monochromator 'horizonally mounted graphite crystal'
_diffrn_radiation_source 'fine-focus sealed tube'
_diffrn_radiation_type MoK\a
_diffrn_radiation_wavelength 0.71073
_diffrn_reflns_av_R_equivalents 0.0530
_diffrn_reflns_av_sigmaI/netI 0.0313
_diffrn_reflns_limit_h_max 7
_diffrn_reflns_limit_h_min -7
_diffrn_reflns_limit_k_max 14
_diffrn_reflns_limit_k_min -14
_diffrn_reflns_limit_l_max 11
_diffrn_reflns_limit_l_min -11
_diffrn_reflns_number 8024
_diffrn_reflns_theta_full 26.02
_diffrn_reflns_theta_max 26.02
_diffrn_reflns_theta_min 3.69
_exptl_absorpt_coefficient_mu 10.959
_exptl_absorpt_correction_T_max 0.29577
_exptl_absorpt_correction_T_min 0.15554
_exptl_absorpt_correction_type multi-scan
_exptl_absorpt_process_details 'Xprep in Shelxtl v.6.12 (Bruker AXS, 2001)'
_exptl_crystal_colour orange
_exptl_crystal_density_diffrn 2.324
_exptl_crystal_density_method 'not measured'
_exptl_crystal_description needle
_exptl_crystal_F_000 452
_exptl_crystal_size_max 0.25
_exptl_crystal_size_mid 0.10
_exptl_crystal_size_min 0.10
_refine_diff_density_max 1.168
_refine_diff_density_min -1.338
_refine_diff_density_rms 0.174
_refine_ls_extinction_method none
_refine_ls_goodness_of_fit_ref 1.115
_refine_ls_hydrogen_treatment mixed
_refine_ls_matrix_type full
_refine_ls_number_parameters 71
_refine_ls_number_reflns 1363
_refine_ls_number_restraints 0
_refine_ls_restrained_S_all 1.115
_refine_ls_R_factor_all 0.0326
_refine_ls_R_factor_gt 0.0251
_refine_ls_shift/su_max 0.000
_refine_ls_shift/su_mean 0.000
_refine_ls_structure_factor_coef Fsqd
_refine_ls_weighting_details 'calc w=1/[\s^2^(Fo^2^)+(0.0313P)^2^+1.4760P] where P=(Fo^2^+2Fc^2^)/3'
_refine_ls_weighting_scheme calc
_refine_ls_wR_factor_gt 0.0632
_refine_ls_wR_factor_ref 0.0667
_reflns_number_gt 1143
_reflns_number_total 1363
_reflns_threshold_expression >2sigma(I)
_cod_data_source_file ic025960w-2_s2_5.cif
_cod_data_source_block structure_12
_cod_original_sg_symbol_H-M 'P 21/c'
_cod_database_code 4312982

loop_
_symmetry_equiv_pos_as_xyz
'x, y, z'
'-x, y+1/2, -z+1/2'
'-x, -y, -z'
'x, -y-1/2, z-1/2'

loop_
_atom_site_label
_atom_site_type_symbol
_atom_site_fract_x
_atom_site_fract_y
_atom_site_fract_z
_atom_site_U_iso_or_equiv
_atom_site_adp_type
_atom_site_occupancy
_atom_site_symmetry_multiplicity
_atom_site_calc_flag
_atom_site_refinement_flags
_atom_site_disorder_assembly
_atom_site_disorder_group
C1 C 0.7029(8) -0.2324(4) 0.0675(6) 0.0245(11) Uani 1 1 d . . .
C2 C 0.8960(8) -0.3090(5) 0.0631(6) 0.0274(12) Uani 1 1 d . . .
H2A H 1.0282 -0.2643 0.0848 0.033 Uiso 1 1 calc R . .
H2B H 0.8907 -0.3676 0.1386 0.033 Uiso 1 1 calc R . .
C3 C 0.9040(12) -0.3651(6) -0.0820(7) 0.0485(17) Uani 1 1 d . . .
H3A H 0.7780 -0.4135 -0.1009 0.073 Uiso 1 1 calc R . .
H3B H 1.0344 -0.4108 -0.0821 0.073 Uiso 1 1 calc R . .
H3C H 0.9050 -0.3073 -0.1574 0.073 Uiso 1 1 calc R . .
N1 N 0.7136(7) -0.1294(4) 0.0195(5) 0.0248(9) Uani 1 1 d . . .
H1 H 0.8392 -0.1123 -0.0107 0.030 Uiso 1 1 calc R . .
N2 N 0.5310(7) -0.2770(4) 0.1169(6) 0.0376(12) Uani 1 1 d . . .
H21 H 0.4024 -0.2370 0.1020 0.045 Uiso 1 1 d . . .
H22 H 0.5428 -0.3408 0.1698 0.045 Uiso 1 1 d . . .
Cl1 Cl 0.2393(2) -0.11164(11) -0.12092(15) 0.0287(3) Uani 1 1 d . . .
Cl2 Cl 0.6450(2) 0.03779(12) -0.21729(15) 0.0290(3) Uani 1 1 d . . .
Pt1 Pt 0.5000 0.0000 0.0000 0.01962(12) Uani 1 2 d S . .

loop_
_atom_site_aniso_label
_atom_site_aniso_U_11
_atom_site_aniso_U_22
_atom_site_aniso_U_33
_atom_site_aniso_U_23
_atom_site_aniso_U_13
_atom_site_aniso_U_12
C1 0.024(3) 0.028(3) 0.022(3) 0.003(2) 0.003(2) 0.003(2)
C2 0.020(3) 0.027(3) 0.035(3) 0.003(2) 0.001(2) 0.003(2)
C3 0.058(4) 0.043(4) 0.047(4) -0.005(3) 0.016(3) 0.013(3)
N1 0.021(2) 0.028(2) 0.026(2) -0.003(2) 0.0053(17) -0.0003(18)
N2 0.028(3) 0.026(3) 0.060(4) 0.011(2) 0.012(2) 0.0035(19)
Cl1 0.0229(6) 0.0289(7) 0.0344(7) -0.0040(6) 0.0031(5) -0.0050(5)
Cl2 0.0330(7) 0.0269(6) 0.0292(7) 0.0026(6) 0.0148(5) 0.0011(6)
Pt1 0.01794(17) 0.01826(18) 0.02335(18) 0.00038(10) 0.00592(11) -0.00060(9)

loop_
_atom_type_symbol
_atom_type_description
_atom_type_scat_dispersion_real
_atom_type_scat_dispersion_imag
_atom_type_scat_source
C C 0.0033 0.0016 'International Tables Vol C Tables 4.2.6.8 and 6.1.1.4'
H H 0.0000 0.0000 'International Tables Vol C Tables 4.2.6.8 and 6.1.1.4'
N N 0.0061 0.0033 'International Tables Vol C Tables 4.2.6.8 and 6.1.1.4'
Cl Cl 0.1484 0.1585 'International Tables Vol C Tables 4.2.6.8 and 6.1.1.4'
Pt Pt -1.7033 8.3905 'International Tables Vol C Tables 4.2.6.8 and 6.1.1.4'

loop_
_geom_angle_atom_site_label_1
_geom_angle_atom_site_label_2
_geom_angle_atom_site_label_3
_geom_angle
_geom_angle_site_symmetry_1
_geom_angle_site_symmetry_3
_geom_angle_publ_flag
N1 C1 N2 124.2(5) . . ?
N1 C1 C2 119.3(5) . . ?
N2 C1 C2 116.5(5) . . ?
C3 C2 C1 111.9(5) . . ?
C3 C2 H2A 109.2 . . ?
C1 C2 H2A 109.2 . . ?
C3 C2 H2B 109.2 . . ?
C1 C2 H2B 109.2 . . ?
H2A C2 H2B 107.9 . . ?
C2 C3 H3A 109.5 . . ?
C2 C3 H3B 109.5 . . ?
H3A C3 H3B 109.5 . . ?
C2 C3 H3C 109.5 . . ?
H3A C3 H3C 109.5 . . ?
H3B C3 H3C 109.5 . . ?
C1 N1 Pt1 133.3(4) . . ?
C1 N1 H1 113.3 . . ?
Pt1 N1 H1 113.3 . . ?
C1 N2 H21 117.6 . . ?
C1 N2 H22 119.6 . . ?
H21 N2 H22 122.6 . . ?
N1 Pt1 N1 180.0 3_655 . ?
N1 Pt1 Cl1 92.52(12) 3_655 3_655 ?
N1 Pt1 Cl1 87.48(12) . 3_655 ?
N1 Pt1 Cl1 87.48(12) 3_655 . ?
N1 Pt1 Cl1 92.52(12) . . ?
Cl1 Pt1 Cl1 180 3_655 . ?
N1 Pt1 Cl2 94.43(13) 3_655 . ?
N1 Pt1 Cl2 85.57(13) . . ?
Cl1 Pt1 Cl2 90.10(5) 3_655 . ?
Cl1 Pt1 Cl2 89.90(5) . . ?
N1 Pt1 Cl2 85.57(13) 3_655 3_655 ?
N1 Pt1 Cl2 94.43(13) . 3_655 ?
Cl1 Pt1 Cl2 89.90(5) 3_655 3_655 ?
Cl1 Pt1 Cl2 90.10(5) . 3_655 ?
Cl2 Pt1 Cl2 180 . 3_655 ?

loop_
_geom_bond_atom_site_label_1
_geom_bond_atom_site_label_2
_geom_bond_distance
_geom_bond_site_symmetry_2
_geom_bond_publ_flag
C1 N1 1.305(7) . ?
C1 N2 1.315(7) . ?
C1 C2 1.515(7) . ?
C2 C3 1.508(9) . ?
C2 H2A 0.9900 . ?
C2 H2B 0.9900 . ?
C3 H3A 0.9800 . ?
C3 H3B 0.9800 . ?
C3 H3C 0.9800 . ?
N1 Pt1 2.033(4) . ?
N1 H1 0.8800 . ?
N2 H21 0.9345 . ?
N2 H22 0.9023 . ?
Cl1 Pt1 2.3196(13) . ?
Cl2 Pt1 2.3232(13) . ?
Pt1 N1 2.033(4) 3_655 ?
Pt1 Cl1 2.3196(13) 3_655 ?
Pt1 Cl2 2.3232(13) 3_655 ?

loop_
_geom_hbond_atom_site_label_D
_geom_hbond_atom_site_label_H
_geom_hbond_atom_site_label_A
_geom_hbond_distance_DH
_geom_hbond_distance_HA
_geom_hbond_distance_DA
_geom_hbond_angle_DHA
_geom_hbond_site_symmetry_A
N2 H21 Cl1 0.93 2.68 3.377(5) 131.7 .
N2 H21 Cl2 0.93 2.62 3.209(5) 121.4 3_655

loop_
_geom_torsion_atom_site_label_1
_geom_torsion_atom_site_label_2
_geom_torsion_atom_site_label_3
_geom_torsion_atom_site_label_4
_geom_torsion
_geom_torsion_site_symmetry_1
_geom_torsion_site_symmetry_2
_geom_torsion_site_symmetry_3
_geom_torsion_site_symmetry_4
_geom_torsion_publ_flag
N1 C1 C2 C3 -84.2(7) . . . . ?
N2 C1 C2 C3 93.9(6) . . . . ?
N2 C1 N1 Pt1 0.6(8) . . . . ?
C2 C1 N1 Pt1 178.6(4) . . . . ?
C1 N1 Pt1 N1 -64(100) . . . 3_655 ?
C1 N1 Pt1 Cl1 128.5(5) . . . 3_655 ?
C1 N1 Pt1 Cl1 -51.5(5) . . . . ?
C1 N1 Pt1 Cl2 -141.2(5) . . . . ?
C1 N1 Pt1 Cl2 38.8(5) . . . 3_655 ?
